data_7057885
loop_
_publ_author_name
'Newland, Robert J.'
'Delve, Matthew P.'
'Wingad, Richard L.'
'Mansell, Stephen M.'

_publ_section_title
;
 Two isomers of a bis(diphenylphosphino)phosphinine, and the synthesis and
 reactivity of Ru arene/Cp* phosphinophosphinine complexes
;
_journal_issue 24
_journal_name_full 'New Journal of Chemistry'
_journal_page_first 19625
_journal_paper_doi 10.1039/C8NJ03632B
_journal_volume 42
_journal_year 2018
_chemical_formula_moiety 'C31 H38 Cl4 P2 Ru2 Si'
_chemical_formula_sum 'C31 H38 Cl4 P2 Ru2 Si'
_chemical_formula_weight 844.58
_space_group_crystal_system triclinic
_space_group_IT_number 2
_space_group_name_Hall '-P 1'
_space_group_name_H-M_alt 'P -1'
_symmetry_space_group_name_Hall '-P 1'
_symmetry_space_group_name_H-M 'P -1'
_atom_sites_solution_hydrogens geom
_audit_creation_date 2016-05-12
_audit_creation_method
;
Olex2 1.2-beta
(compiled 2015.08.17 svn.r3210 for OlexSys, GUI svn.r5083)
;
_audit_update_record
;
2018-04-19 deposited with the CCDC.
2018-10-31 downloaded from the CCDC.
;
_cell_angle_alpha 99.502(3)
_cell_angle_beta 94.824(3)
_cell_angle_gamma 105.119(3)
_cell_formula_units_Z 2
_cell_length_a 9.8194(5)
_cell_length_b 10.9184(6)
_cell_length_c 16.7816(9)
_cell_measurement_reflns_used 9873
_cell_measurement_temperature 100(2)
_cell_measurement_theta_max 27.27
_cell_measurement_theta_min 2.52
_cell_volume 1697.74(16)
_computing_cell_refinement 'SAINT v8.34A (Bruker, 2013)'
_computing_data_reduction 'SAINT v8.34A (Bruker, 2013)'
_computing_molecular_graphics 'Olex2 (Dolomanov et al., 2009)'
_computing_publication_material 'Olex2 (Dolomanov et al., 2009)'
_computing_structure_refinement 'ShelXL (Sheldrick, 2015)'
_computing_structure_solution 'ShelXT (Sheldrick, 2015)'
_diffrn_ambient_temperature 100.0
_diffrn_measured_fraction_theta_full 0.992
_diffrn_measured_fraction_theta_max 0.973
_diffrn_measurement_device_type 'Bruker APEX-II CCD'
_diffrn_measurement_method '\f and \w scans'
_diffrn_radiation_type MoK\a
_diffrn_radiation_wavelength 0.71073
_diffrn_reflns_av_R_equivalents 0.0489
_diffrn_reflns_av_unetI/netI 0.0403
_diffrn_reflns_Laue_measured_fraction_full 0.992
_diffrn_reflns_Laue_measured_fraction_max 0.973
_diffrn_reflns_limit_h_max 12
_diffrn_reflns_limit_h_min -12
_diffrn_reflns_limit_k_max 14
_diffrn_reflns_limit_k_min -14
_diffrn_reflns_limit_l_max 21
_diffrn_reflns_limit_l_min -21
_diffrn_reflns_number 50022
_diffrn_reflns_point_group_measured_fraction_full 0.992
_diffrn_reflns_point_group_measured_fraction_max 0.973
_diffrn_reflns_theta_full 25.242
_diffrn_reflns_theta_max 27.678
_diffrn_reflns_theta_min 2.638
_diffrn_standards_number 0
_exptl_absorpt_coefficient_mu 1.355
_exptl_absorpt_correction_T_max 0.7456
_exptl_absorpt_correction_T_min 0.6805
_exptl_absorpt_correction_type multi-scan
_exptl_absorpt_process_details
;
SADABS-2014/4 (Bruker,2014/4) was used for absorption correction.
wR2(int) was 0.0747 before and 0.0527 after correction.
The Ratio of minimum to maximum transmission is 0.9127.
The \l/2 correction factor is 0.00150.
;
_exptl_crystal_colour red
_exptl_crystal_colour_primary red
_exptl_crystal_density_diffrn 1.652
_exptl_crystal_description block
_exptl_crystal_F_000 848
_exptl_crystal_size_max 0.2
_exptl_crystal_size_mid 0.2
_exptl_crystal_size_min 0.2
_refine_diff_density_max 0.560
_refine_diff_density_min -0.762
_refine_diff_density_rms 0.109
_refine_ls_extinction_method none
_refine_ls_goodness_of_fit_ref 1.062
_refine_ls_hydrogen_treatment constr
_refine_ls_matrix_type full
_refine_ls_number_parameters 368
_refine_ls_number_reflns 7730
_refine_ls_number_restraints 0
_refine_ls_restrained_S_all 1.062
_refine_ls_R_factor_all 0.0445
_refine_ls_R_factor_gt 0.0308
_refine_ls_shift/su_max 0.002
_refine_ls_shift/su_mean 0.000
_refine_ls_structure_factor_coef Fsqd
_refine_ls_weighting_details 'w=1/[\s^2^(Fo^2^)+(0.0273P)^2^+0.8774P] where P=(Fo^2^+2Fc^2^)/3'
_refine_ls_weighting_scheme calc
_refine_ls_wR_factor_gt 0.0618
_refine_ls_wR_factor_ref 0.0659
_reflns_Friedel_coverage 0.000
_reflns_number_gt 6273
_reflns_number_total 7730
_reflns_threshold_expression 'I > 2\s(I)'
_cod_data_source_file c8nj03632b2.cif
_cod_data_source_block 8
_cod_depositor_comments 'Adding full bibliography for 7057881--7057886.cif.'
_cod_database_code 7057885
_shelx_space_group_comment
;
The symmetry employed for this shelxl refinement is uniquely defined
by the following loop, which should always be used as a source of
symmetry information in preference to the above space-group names.
They are only intended as comments.
;
_shelx_estimated_absorpt_t_max 0.773
_shelx_estimated_absorpt_t_min 0.773
_olex2_refinement_description
;
1. Fixed Uiso
 At 1.2 times of:
  All C(H) groups
 At 1.5 times of:
  All C(H,H,H) groups
2.a Ternary CH refined with riding coordinates:
 C28(H28)
2.b Aromatic/amide H refined with riding coordinates:
 C2(H2), C3(H3), C8(H8), C9(H9), C10(H10), C11(H11), C12(H12), C14(H14),
 C15(H15), C16(H16), C17(H17), C18(H18), C23(H23), C24(H24), C26(H26), C27(H27)
2.c Idealised Me refined as rotating group:
 C6(H6A,H6B,H6C), C19(H19A,H19B,H19C), C20(H20A,H20B,H20C), C21(H21A,H21B,
 H21C), C29(H29A,H29B,H29C), C30(H30A,H30B,H30C), C31(H31A,H31B,H31C)
;
_shelx_shelxl_version_number 2014/7
_olex2_submission_special_instructions 'No special instructions were received'

loop_
_space_group_symop_operation_xyz
'x, y, z'
'-x, -y, -z'

loop_
_atom_site_label
_atom_site_type_symbol
_atom_site_fract_x
_atom_site_fract_y
_atom_site_fract_z
_atom_site_U_iso_or_equiv
_atom_site_adp_type
_atom_site_occupancy
_atom_site_site_symmetry_order
_atom_site_calc_flag
_atom_site_refinement_flags_posn
Ru1 Ru 0.59279(2) 0.36380(2) 0.71240(2) 0.01153(6) Uani 1 1 d .
Ru2 Ru 0.64887(2) 0.25941(2) 0.52806(2) 0.01152(6) Uani 1 1 d .
Cl1 Cl 0.46818(7) 0.52468(6) 0.73901(4) 0.01785(15) Uani 1 1 d .
Cl2 Cl 0.71915(7) 0.47563(6) 0.61026(4) 0.01584(14) Uani 1 1 d .
Cl3 Cl 0.71544(7) 0.20723(6) 0.66025(4) 0.01436(14) Uani 1 1 d .
Cl4 Cl 0.42700(7) 0.24870(6) 0.58649(4) 0.01424(14) Uani 1 1 d .
P1 P 0.71930(8) 0.45592(6) 0.83067(4) 0.01367(15) Uani 1 1 d .
P2 P 0.49454(7) 0.26228(6) 0.81100(4) 0.01288(15) Uani 1 1 d .
Si1 Si 0.99696(8) 0.68008(7) 0.83906(5) 0.01616(17) Uani 1 1 d .
C1 C 0.8606(3) 0.5723(2) 0.88875(17) 0.0164(6) Uani 1 1 d .
C2 C 0.8620(3) 0.5820(3) 0.97360(18) 0.0188(6) Uani 1 1 d .
H2 H 0.9412 0.6448 1.0064 0.023 Uiso 1 1 calc R
C3 C 0.7629(3) 0.5118(3) 1.01612(17) 0.0178(6) Uani 1 1 d .
H3 H 0.7794 0.5334 1.0740 0.021 Uiso 1 1 calc R
C4 C 0.6407(3) 0.4118(2) 0.98013(17) 0.0158(6) Uani 1 1 d .
C5 C 0.6145(3) 0.3805(2) 0.89514(16) 0.0134(6) Uani 1 1 d .
C6 C 0.5428(3) 0.3412(3) 1.03237(17) 0.0191(6) Uani 1 1 d .
H6A H 0.5420 0.2500 1.0227 0.029 Uiso 1 1 calc GR
H6B H 0.4463 0.3476 1.0185 0.029 Uiso 1 1 calc GR
H6C H 0.5763 0.3800 1.0900 0.029 Uiso 1 1 calc GR
C7 C 0.3044(3) 0.2297(3) 0.81940(17) 0.0164(6) Uani 1 1 d .
C8 C 0.2429(3) 0.1622(3) 0.87728(18) 0.0205(6) Uani 1 1 d .
H8 H 0.3014 0.1395 0.9171 0.025 Uiso 1 1 calc R
C9 C 0.0964(3) 0.1285(3) 0.8766(2) 0.0260(7) Uani 1 1 d .
H9 H 0.0550 0.0827 0.9160 0.031 Uiso 1 1 calc R
C10 C 0.0106(3) 0.1610(3) 0.8190(2) 0.0293(8) Uani 1 1 d .
H10 H -0.0897 0.1376 0.8188 0.035 Uiso 1 1 calc R
C11 C 0.0711(3) 0.2280(3) 0.7614(2) 0.0284(7) Uani 1 1 d .
H11 H 0.0120 0.2506 0.7218 0.034 Uiso 1 1 calc R
C12 C 0.2174(3) 0.2621(3) 0.76147(19) 0.0207(6) Uani 1 1 d .
H12 H 0.2583 0.3076 0.7218 0.025 Uiso 1 1 calc R
C13 C 0.5240(3) 0.1071(2) 0.82324(16) 0.0136(6) Uani 1 1 d .
C14 C 0.6404(3) 0.1015(3) 0.87414(18) 0.0182(6) Uani 1 1 d .
H14 H 0.7057 0.1794 0.9036 0.022 Uiso 1 1 calc R
C15 C 0.6623(3) -0.0163(3) 0.88249(18) 0.0217(7) Uani 1 1 d .
H15 H 0.7426 -0.0186 0.9174 0.026 Uiso 1 1 calc R
C16 C 0.5680(3) -0.1304(3) 0.84028(18) 0.0195(6) Uani 1 1 d .
H16 H 0.5839 -0.2111 0.8456 0.023 Uiso 1 1 calc R
C17 C 0.4507(3) -0.1265(3) 0.79039(18) 0.0208(6) Uani 1 1 d .
H17 H 0.3846 -0.2049 0.7622 0.025 Uiso 1 1 calc R
C18 C 0.4285(3) -0.0085(3) 0.78104(17) 0.0186(6) Uani 1 1 d .
H18 H 0.3483 -0.0067 0.7459 0.022 Uiso 1 1 calc R
C19 C 1.1364(3) 0.7886(3) 0.92107(19) 0.0229(7) Uani 1 1 d .
H19A H 1.0925 0.8397 0.9592 0.034 Uiso 1 1 calc GR
H19B H 1.2077 0.8468 0.8968 0.034 Uiso 1 1 calc GR
H19C H 1.1825 0.7364 0.9504 0.034 Uiso 1 1 calc GR
C20 C 0.9054(3) 0.7765(3) 0.78322(19) 0.0244(7) Uani 1 1 d .
H20A H 0.8306 0.7180 0.7415 0.037 Uiso 1 1 calc GR
H20B H 0.9746 0.8337 0.7572 0.037 Uiso 1 1 calc GR
H20C H 0.8630 0.8286 0.8216 0.037 Uiso 1 1 calc GR
C21 C 1.0731(3) 0.5789(3) 0.76505(19) 0.0252(7) Uani 1 1 d .
H21A H 1.1274 0.5328 0.7944 0.038 Uiso 1 1 calc GR
H21B H 1.1361 0.6344 0.7351 0.038 Uiso 1 1 calc GR
H21C H 0.9958 0.5163 0.7266 0.038 Uiso 1 1 calc GR
C22 C 0.8177(3) 0.2057(2) 0.46699(17) 0.0145(6) Uani 1 1 d .
C23 C 0.7957(3) 0.3177(3) 0.44316(17) 0.0160(6) Uani 1 1 d .
H23 H 0.8745 0.3917 0.4475 0.019 Uiso 1 1 calc R
C24 C 0.6566(3) 0.3221(3) 0.41251(17) 0.0162(6) Uani 1 1 d .
H24 H 0.6440 0.3994 0.3980 0.019 Uiso 1 1 calc R
C25 C 0.5379(3) 0.2122(3) 0.40379(17) 0.0179(6) Uani 1 1 d .
C26 C 0.5607(3) 0.0978(3) 0.42543(17) 0.0160(6) Uani 1 1 d .
H26 H 0.4830 0.0222 0.4186 0.019 Uiso 1 1 calc R
C27 C 0.6968(3) 0.0954(3) 0.45671(17) 0.0157(6) Uani 1 1 d .
H27 H 0.7089 0.0182 0.4715 0.019 Uiso 1 1 calc R
C28 C 0.9609(3) 0.1983(3) 0.50448(18) 0.0184(6) Uani 1 1 d .
H28 H 0.9433 0.1463 0.5483 0.022 Uiso 1 1 calc R
C29 C 1.0258(3) 0.1253(3) 0.4394(2) 0.0285(7) Uani 1 1 d .
H29A H 0.9568 0.0425 0.4144 0.043 Uiso 1 1 calc GR
H29B H 1.1118 0.1096 0.4646 0.043 Uiso 1 1 calc GR
H29C H 1.0505 0.1770 0.3975 0.043 Uiso 1 1 calc GR
C30 C 1.0632(3) 0.3297(3) 0.5433(2) 0.0262(7) Uani 1 1 d .
H30A H 1.0918 0.3789 0.5008 0.039 Uiso 1 1 calc GR
H30B H 1.1476 0.3174 0.5728 0.039 Uiso 1 1 calc GR
H30C H 1.0159 0.3772 0.5815 0.039 Uiso 1 1 calc GR
C31 C 0.3903(3) 0.2181(3) 0.37693(18) 0.0229(7) Uani 1 1 d .
H31A H 0.3204 0.1462 0.3917 0.034 Uiso 1 1 calc GR
H31B H 0.3767 0.2115 0.3177 0.034 Uiso 1 1 calc GR
H31C H 0.3774 0.3003 0.4038 0.034 Uiso 1 1 calc GR

loop_
_atom_site_aniso_label
_atom_site_aniso_U_11
_atom_site_aniso_U_22
_atom_site_aniso_U_33
_atom_site_aniso_U_23
_atom_site_aniso_U_13
_atom_site_aniso_U_12
Ru1 0.01274(11) 0.01111(11) 0.01000(12) 0.00158(8) 0.00137(9) 0.00239(9)
Ru2 0.01269(11) 0.01138(11) 0.01066(12) 0.00183(8) 0.00187(9) 0.00373(9)
Cl1 0.0232(4) 0.0149(3) 0.0171(4) 0.0028(3) 0.0038(3) 0.0079(3)
Cl2 0.0197(3) 0.0118(3) 0.0144(3) 0.0022(2) 0.0035(3) 0.0013(3)
Cl3 0.0146(3) 0.0157(3) 0.0137(3) 0.0035(2) 0.0015(3) 0.0058(3)
Cl4 0.0129(3) 0.0164(3) 0.0130(3) 0.0011(2) 0.0012(3) 0.0044(3)
P1 0.0158(4) 0.0125(3) 0.0111(4) 0.0015(3) 0.0007(3) 0.0020(3)
P2 0.0139(4) 0.0130(3) 0.0116(4) 0.0022(3) 0.0025(3) 0.0034(3)
Si1 0.0144(4) 0.0147(4) 0.0170(4) 0.0014(3) -0.0004(3) 0.0017(3)
C1 0.0179(14) 0.0136(13) 0.0156(15) -0.0016(11) -0.0027(12) 0.0052(11)
C2 0.0208(15) 0.0164(14) 0.0172(15) 0.0003(11) -0.0030(13) 0.0052(12)
C3 0.0247(16) 0.0183(14) 0.0096(14) 0.0003(11) 0.0002(12) 0.0065(12)
C4 0.0198(15) 0.0152(13) 0.0139(15) 0.0020(11) 0.0032(12) 0.0079(12)
C5 0.0166(14) 0.0117(13) 0.0126(14) 0.0023(10) 0.0024(11) 0.0050(11)
C6 0.0224(16) 0.0213(15) 0.0139(15) 0.0021(12) 0.0042(13) 0.0069(12)
C7 0.0151(14) 0.0150(13) 0.0179(15) 0.0000(11) 0.0039(12) 0.0037(11)
C8 0.0232(16) 0.0187(14) 0.0195(16) 0.0023(12) 0.0070(13) 0.0052(12)
C9 0.0276(17) 0.0196(15) 0.0294(18) 0.0033(13) 0.0153(15) 0.0013(13)
C10 0.0139(15) 0.0260(17) 0.047(2) 0.0015(15) 0.0094(15) 0.0050(13)
C11 0.0200(16) 0.0279(17) 0.037(2) 0.0056(15) 0.0011(15) 0.0084(14)
C12 0.0192(15) 0.0190(14) 0.0230(17) 0.0045(12) 0.0028(13) 0.0038(12)
C13 0.0180(14) 0.0132(13) 0.0099(14) 0.0024(10) 0.0068(11) 0.0031(11)
C14 0.0166(14) 0.0166(14) 0.0187(16) -0.0012(11) 0.0020(12) 0.0028(12)
C15 0.0253(16) 0.0219(15) 0.0203(16) 0.0053(12) 0.0027(13) 0.0098(13)
C16 0.0281(16) 0.0151(14) 0.0200(16) 0.0061(12) 0.0138(13) 0.0091(12)
C17 0.0237(16) 0.0150(14) 0.0191(16) -0.0005(12) 0.0074(13) -0.0016(12)
C18 0.0205(15) 0.0197(14) 0.0148(15) 0.0010(11) 0.0031(12) 0.0054(12)
C19 0.0166(15) 0.0231(15) 0.0246(17) 0.0019(13) -0.0008(13) 0.0012(12)
C20 0.0245(16) 0.0208(15) 0.0266(18) 0.0055(13) -0.0005(14) 0.0049(13)
C21 0.0223(16) 0.0261(16) 0.0265(18) 0.0031(13) 0.0053(14) 0.0060(13)
C22 0.0163(14) 0.0153(13) 0.0142(15) 0.0033(11) 0.0077(12) 0.0064(11)
C23 0.0194(15) 0.0169(14) 0.0123(14) 0.0023(11) 0.0075(12) 0.0046(12)
C24 0.0214(15) 0.0191(14) 0.0117(14) 0.0072(11) 0.0041(12) 0.0086(12)
C25 0.0212(15) 0.0231(15) 0.0073(14) -0.0030(11) -0.0009(12) 0.0075(12)
C26 0.0209(15) 0.0126(13) 0.0115(14) -0.0041(10) 0.0037(12) 0.0028(11)
C27 0.0194(15) 0.0141(13) 0.0151(15) 0.0019(11) 0.0057(12) 0.0068(11)
C28 0.0171(15) 0.0198(14) 0.0209(16) 0.0076(12) 0.0042(12) 0.0073(12)
C29 0.0271(17) 0.0313(18) 0.033(2) 0.0077(14) 0.0096(15) 0.0150(15)
C30 0.0170(15) 0.0287(17) 0.0311(19) 0.0059(14) -0.0016(14) 0.0046(13)
C31 0.0217(16) 0.0310(17) 0.0161(16) 0.0028(13) 0.0009(13) 0.0089(14)

loop_
_atom_type_symbol
_atom_type_description
_atom_type_scat_dispersion_real
_atom_type_scat_dispersion_imag
_atom_type_scat_source
C C 0.0033 0.0016 'International Tables Vol C Tables 4.2.6.8 and 6.1.1.4'
H H 0.0000 0.0000 'International Tables Vol C Tables 4.2.6.8 and 6.1.1.4'
Cl Cl 0.1484 0.1585 'International Tables Vol C Tables 4.2.6.8 and 6.1.1.4'
P P 0.1023 0.0942 'International Tables Vol C Tables 4.2.6.8 and 6.1.1.4'
Ru Ru -1.2594 0.8363 'International Tables Vol C Tables 4.2.6.8 and 6.1.1.4'
Si Si 0.0817 0.0704 'International Tables Vol C Tables 4.2.6.8 and 6.1.1.4'

loop_
_geom_angle_atom_site_label_1
_geom_angle_atom_site_label_2
_geom_angle_atom_site_label_3
_geom_angle
Cl1 Ru1 Cl2 91.28(2)
Cl1 Ru1 Cl3 169.60(2)
Cl1 Ru1 Cl4 92.56(2)
Cl3 Ru1 Cl2 80.17(2)
Cl3 Ru1 Cl4 80.24(2)
Cl4 Ru1 Cl2 80.26(2)
P1 Ru1 Cl1 85.69(3)
P1 Ru1 Cl2 105.95(3)
P1 Ru1 Cl3 102.27(3)
P1 Ru1 Cl4 173.56(3)
P1 Ru1 P2 70.56(3)
P2 Ru1 Cl1 91.37(3)
P2 Ru1 Cl2 175.43(2)
P2 Ru1 Cl3 97.56(2)
P2 Ru1 Cl4 103.33(2)
Cl2 Ru2 Cl3 81.05(2)
Cl2 Ru2 Cl4 82.48(2)
Cl4 Ru2 Cl3 80.41(2)
C22 Ru2 Cl2 114.30(7)
C22 Ru2 Cl3 96.91(7)
C22 Ru2 Cl4 162.55(7)
C22 Ru2 C25 82.78(11)
C22 Ru2 C26 69.11(10)
C23 Ru2 Cl2 91.58(7)
C23 Ru2 Cl3 124.78(7)
C23 Ru2 Cl4 153.03(7)
C23 Ru2 C22 37.91(10)
C23 Ru2 C25 69.33(11)
C23 Ru2 C26 80.73(10)
C23 Ru2 C27 68.11(10)
C24 Ru2 Cl2 95.17(8)
C24 Ru2 Cl3 163.33(8)
C24 Ru2 Cl4 115.35(8)
C24 Ru2 C22 69.72(10)
C24 Ru2 C23 38.75(10)
C24 Ru2 C25 38.00(10)
C24 Ru2 C26 68.20(10)
C24 Ru2 C27 81.04(10)
C25 Ru2 Cl2 123.28(7)
C25 Ru2 Cl3 153.59(8)
C25 Ru2 Cl4 92.00(8)
C25 Ru2 C26 38.01(10)
C26 Ru2 Cl2 161.29(7)
C26 Ru2 Cl3 117.35(7)
C26 Ru2 Cl4 96.63(8)
C27 Ru2 Cl2 152.04(7)
C27 Ru2 Cl3 94.66(7)
C27 Ru2 Cl4 124.29(7)
C27 Ru2 C22 38.41(10)
C27 Ru2 C25 68.72(10)
C27 Ru2 C26 37.58(10)
Ru2 Cl2 Ru1 83.01(2)
Ru1 Cl3 Ru2 83.68(2)
Ru2 Cl4 Ru1 82.74(2)
C1 P1 Ru1 150.29(10)
C1 P1 C5 108.17(14)
C5 P1 Ru1 101.18(9)
C5 P2 Ru1 93.98(9)
C7 P2 Ru1 121.68(9)
C7 P2 C5 115.77(13)
C7 P2 C13 100.75(12)
C13 P2 Ru1 119.71(9)
C13 P2 C5 104.41(12)
C19 Si1 C1 107.94(13)
C20 Si1 C1 108.15(13)
C20 Si1 C19 110.48(14)
C21 Si1 C1 109.55(13)
C21 Si1 C19 111.70(14)
C21 Si1 C20 108.94(15)
P1 C1 Si1 120.56(16)
C2 C1 P1 114.9(2)
C2 C1 Si1 124.5(2)
C1 C2 H2 115.6
C3 C2 C1 128.9(3)
C3 C2 H2 115.6
C2 C3 H3 117.4
C2 C3 C4 125.2(3)
C4 C3 H3 117.4
C3 C4 C6 120.5(3)
C5 C4 C3 117.8(3)
C5 C4 C6 121.7(2)
P1 C5 P2 93.12(13)
C4 C5 P1 125.1(2)
C4 C5 P2 141.7(2)
C4 C6 H6A 109.5
C4 C6 H6B 109.5
C4 C6 H6C 109.5
H6A C6 H6B 109.5
H6A C6 H6C 109.5
H6B C6 H6C 109.5
C8 C7 P2 121.8(2)
C12 C7 P2 118.6(2)
C12 C7 C8 119.3(3)
C7 C8 H8 120.0
C9 C8 C7 120.0(3)
C9 C8 H8 120.0
C8 C9 H9 119.8
C10 C9 C8 120.5(3)
C10 C9 H9 119.8
C9 C10 H10 120.1
C9 C10 C11 119.8(3)
C11 C10 H10 120.1
C10 C11 H11 119.9
C12 C11 C10 120.2(3)
C12 C11 H11 119.9
C7 C12 H12 119.9
C11 C12 C7 120.2(3)
C11 C12 H12 119.9
C14 C13 P2 121.2(2)
C14 C13 C18 118.7(2)
C18 C13 P2 120.1(2)
C13 C14 H14 119.6
C15 C14 C13 120.8(3)
C15 C14 H14 119.6
C14 C15 H15 119.8
C16 C15 C14 120.3(3)
C16 C15 H15 119.8
C15 C16 H16 120.2
C17 C16 C15 119.6(3)
C17 C16 H16 120.2
C16 C17 H17 119.8
C16 C17 C18 120.5(3)
C18 C17 H17 119.8
C13 C18 H18 120.0
C17 C18 C13 120.1(3)
C17 C18 H18 120.0
Si1 C19 H19A 109.5
Si1 C19 H19B 109.5
Si1 C19 H19C 109.5
H19A C19 H19B 109.5
H19A C19 H19C 109.5
H19B C19 H19C 109.5
Si1 C20 H20A 109.5
Si1 C20 H20B 109.5
Si1 C20 H20C 109.5
H20A C20 H20B 109.5
H20A C20 H20C 109.5
H20B C20 H20C 109.5
Si1 C21 H21A 109.5
Si1 C21 H21B 109.5
Si1 C21 H21C 109.5
H21A C21 H21B 109.5
H21A C21 H21C 109.5
H21B C21 H21C 109.5
C23 C22 Ru2 70.53(16)
C23 C22 C27 117.3(2)
C23 C22 C28 123.5(2)
C27 C22 Ru2 70.36(15)
C27 C22 C28 119.2(2)
C28 C22 Ru2 128.7(2)
Ru2 C23 H23 131.5
C22 C23 Ru2 71.56(16)
C22 C23 H23 119.3
C22 C23 C24 121.3(2)
C24 C23 Ru2 70.56(16)
C24 C23 H23 119.3
Ru2 C24 H24 130.2
C23 C24 Ru2 70.69(15)
C23 C24 H24 119.8
C25 C24 Ru2 71.89(15)
C25 C24 C23 120.4(2)
C25 C24 H24 119.8
C24 C25 Ru2 70.11(15)
C24 C25 C26 118.3(2)
C24 C25 C31 121.0(2)
C26 C25 Ru2 71.05(15)
C26 C25 C31 120.6(3)
C31 C25 Ru2 127.5(2)
Ru2 C26 H26 132.0
C25 C26 Ru2 70.94(15)
C25 C26 H26 119.7
C27 C26 Ru2 70.39(15)
C27 C26 C25 120.7(2)
C27 C26 H26 119.7
Ru2 C27 H27 130.5
C22 C27 Ru2 71.23(15)
C22 C27 H27 119.0
C26 C27 Ru2 72.02(16)
C26 C27 C22 121.9(2)
C26 C27 H27 119.0
C22 C28 H28 107.6
C22 C28 C29 108.7(2)
C22 C28 C30 113.7(2)
C29 C28 H28 107.6
C30 C28 H28 107.6
C30 C28 C29 111.3(2)
C28 C29 H29A 109.5
C28 C29 H29B 109.5
C28 C29 H29C 109.5
H29A C29 H29B 109.5
H29A C29 H29C 109.5
H29B C29 H29C 109.5
C28 C30 H30A 109.5
C28 C30 H30B 109.5
C28 C30 H30C 109.5
H30A C30 H30B 109.5
H30A C30 H30C 109.5
H30B C30 H30C 109.5
C25 C31 H31A 109.5
C25 C31 H31B 109.5
C25 C31 H31C 109.5
H31A C31 H31B 109.5
H31A C31 H31C 109.5
H31B C31 H31C 109.5

loop_
_geom_bond_atom_site_label_1
_geom_bond_atom_site_label_2
_geom_bond_distance
Ru1 Cl1 2.3950(7)
Ru1 Cl2 2.4954(7)
Ru1 Cl3 2.4282(7)
Ru1 Cl4 2.4843(7)
Ru1 P1 2.1838(7)
Ru1 P2 2.2833(7)
Ru2 Cl2 2.4222(7)
Ru2 Cl3 2.4577(7)
Ru2 Cl4 2.4466(7)
Ru2 C22 2.177(3)
Ru2 C23 2.163(3)
Ru2 C24 2.161(3)
Ru2 C25 2.185(3)
Ru2 C26 2.186(3)
Ru2 C27 2.165(3)
P1 C1 1.713(3)
P1 C5 1.717(3)
P2 C5 1.837(3)
P2 C7 1.829(3)
P2 C13 1.833(3)
Si1 C1 1.887(3)
Si1 C19 1.863(3)
Si1 C20 1.863(3)
Si1 C21 1.859(3)
C1 C2 1.409(4)
C2 H2 0.9500
C2 C3 1.397(4)
C3 H3 0.9500
C3 C4 1.405(4)
C4 C5 1.396(4)
C4 C6 1.505(4)
C6 H6A 0.9800
C6 H6B 0.9800
C6 H6C 0.9800
C7 C8 1.398(4)
C7 C12 1.390(4)
C8 H8 0.9500
C8 C9 1.387(4)
C9 H9 0.9500
C9 C10 1.379(4)
C10 H10 0.9500
C10 C11 1.387(5)
C11 H11 0.9500
C11 C12 1.387(4)
C12 H12 0.9500
C13 C14 1.389(4)
C13 C18 1.396(4)
C14 H14 0.9500
C14 C15 1.385(4)
C15 H15 0.9500
C15 C16 1.382(4)
C16 H16 0.9500
C16 C17 1.380(4)
C17 H17 0.9500
C17 C18 1.393(4)
C18 H18 0.9500
C19 H19A 0.9800
C19 H19B 0.9800
C19 H19C 0.9800
C20 H20A 0.9800
C20 H20B 0.9800
C20 H20C 0.9800
C21 H21A 0.9800
C21 H21B 0.9800
C21 H21C 0.9800
C22 C23 1.410(4)
C22 C27 1.428(4)
C22 C28 1.519(4)
C23 H23 0.9500
C23 C24 1.434(4)
C24 H24 0.9500
C24 C25 1.415(4)
C25 C26 1.423(4)
C25 C31 1.502(4)
C26 H26 0.9500
C26 C27 1.402(4)
C27 H27 0.9500
C28 H28 1.0000
C28 C29 1.526(4)
C28 C30 1.523(4)
C29 H29A 0.9800
C29 H29B 0.9800
C29 H29C 0.9800
C30 H30A 0.9800
C30 H30B 0.9800
C30 H30C 0.9800
C31 H31A 0.9800
C31 H31B 0.9800
C31 H31C 0.9800
